data_1513829
loop_
_publ_author_name
'Coste, Alexis'
'Bayle, Alexandre'
'Marrot, J\'erome'
'Evano, Gwilherm'

_publ_section_title
;
 A Convergent Synthesis of the Fully Elaborated Macrocyclic Core of
 TMC-95A.
;
_journal_issue 5
_journal_name_full 'Organic letters'
_journal_page_first 1306
_journal_page_last 1309
_journal_paper_doi 10.1021/ol403675c
_journal_volume 16
_journal_year 2014
_chemical_formula_sum 'C23 H40 I N O5 Si2'
_chemical_formula_weight 593.64
_chemical_name_systematic
; 
 ? 
;
_space_group_IT_number 1
_symmetry_cell_setting triclinic
_symmetry_space_group_name_Hall 'P 1'
_symmetry_space_group_name_H-M 'P 1'
_atom_sites_solution_hydrogens geom
_atom_sites_solution_primary direct
_atom_sites_solution_secondary difmap
_audit_creation_method SHELXL-97
_cell_angle_alpha 99.428(2)
_cell_angle_beta 109.693(2)
_cell_angle_gamma 94.741(2)
_cell_formula_units_Z 2
_cell_length_a 9.2285(4)
_cell_length_b 12.5843(5)
_cell_length_c 12.7057(5)
_cell_measurement_reflns_used 9918
_cell_measurement_temperature 100(2)
_cell_measurement_theta_max 30.06
_cell_measurement_theta_min 2.37
_cell_volume 1355.32(10)
_computing_cell_refinement 'Bruker SAINT'
_computing_data_collection 'Bruker APEX2'
_computing_data_reduction 'Bruker SAINT'
_computing_molecular_graphics 'Bruker SHELXTL'
_computing_publication_material 'Bruker SHELXTL'
_computing_structure_refinement 'SHELXL-97 (Sheldrick, 1997)'
_computing_structure_solution 'SHELXS-97 (Sheldrick, 1990)'
_diffrn_ambient_temperature 100(2)
_diffrn_detector_area_resol_mean 512x512
_diffrn_measured_fraction_theta_full 1.000
_diffrn_measured_fraction_theta_max 1.000
_diffrn_measurement_device_type 'Bruker APEX-II CCD'
_diffrn_measurement_method '\f and \w scans'
_diffrn_radiation_monochromator graphite
_diffrn_radiation_source 'fine-focus sealed tube'
_diffrn_radiation_type MoK\a
_diffrn_radiation_wavelength 0.71073
_diffrn_reflns_av_R_equivalents 0.0275
_diffrn_reflns_av_sigmaI/netI 0.0272
_diffrn_reflns_limit_h_max 13
_diffrn_reflns_limit_h_min -13
_diffrn_reflns_limit_k_max 17
_diffrn_reflns_limit_k_min -17
_diffrn_reflns_limit_l_max 17
_diffrn_reflns_limit_l_min -17
_diffrn_reflns_number 68028
_diffrn_reflns_theta_full 30.07
_diffrn_reflns_theta_max 30.07
_diffrn_reflns_theta_min 1.66
_exptl_absorpt_coefficient_mu 1.302
_exptl_absorpt_correction_T_max 0.9260
_exptl_absorpt_correction_T_min 0.7283
_exptl_absorpt_correction_type multi-scan
_exptl_absorpt_process_details 'SADABS (Sheldrick, V2.10)'
_exptl_crystal_colour colorless
_exptl_crystal_density_diffrn 1.455
_exptl_crystal_density_method 'not measured'
_exptl_crystal_description parallelepiped
_exptl_crystal_F_000 612
_exptl_crystal_size_max 0.26
_exptl_crystal_size_mid 0.20
_exptl_crystal_size_min 0.06
_refine_diff_density_max 0.424
_refine_diff_density_min -0.320
_refine_diff_density_rms 0.092
_refine_ls_abs_structure_details 'Flack H D (1983), Acta Cryst. A39, 876-881'
_refine_ls_abs_structure_Flack -0.030(6)
_refine_ls_extinction_method none
_refine_ls_goodness_of_fit_ref 1.213
_refine_ls_hydrogen_treatment constr
_refine_ls_matrix_type full
_refine_ls_number_parameters 593
_refine_ls_number_reflns 15821
_refine_ls_number_restraints 3
_refine_ls_restrained_S_all 1.213
_refine_ls_R_factor_all 0.0185
_refine_ls_R_factor_gt 0.0173
_refine_ls_shift/su_max 0.001
_refine_ls_shift/su_mean 0.000
_refine_ls_structure_factor_coef Fsqd
_refine_ls_weighting_details 'calc w=1/[\s^2^(Fo^2^)+(0.0305P)^2^+0.0870P] where P=(Fo^2^+2Fc^2^)/3'
_refine_ls_weighting_scheme calc
_refine_ls_wR_factor_gt 0.0430
_refine_ls_wR_factor_ref 0.0607
_reflns_number_gt 15401
_reflns_number_total 15821
_reflns_threshold_expression >2sigma(I)
_cod_data_source_file ol403675c_si_002.cif
_cod_data_source_block 1
_cod_depositor_comments
;
The following automatic conversions were performed:

'_symmetry_cell_setting' value 'Triclinic' changed to 'triclinic'
according to
/usr/data/users/saulius/crontab/automatic-downloads/current/ACS/lib/dictionaries/cif_core.dic
dictionary named 'cif_core.dic' version 2.4.2 from 2011-04-26.

Automatic conversion script
Id: cif_fix_values 2281 2013-09-26 08:29:07Z andrius 
;
_cod_original_sg_symbol_H-M P1
_cod_database_code 1513829

loop_
_symmetry_equiv_pos_as_xyz
'x, y, z'

loop_
_atom_site_label
_atom_site_type_symbol
_atom_site_fract_x
_atom_site_fract_y
_atom_site_fract_z
_atom_site_U_iso_or_equiv
_atom_site_adp_type
_atom_site_occupancy
_atom_site_symmetry_multiplicity
_atom_site_calc_flag
_atom_site_refinement_flags
I1A I 0.253259(12) 0.280175(9) 0.014947(9) 0.01412(4) Uani 1 1 d .
Si1A Si 0.47577(7) 0.69689(5) -0.17959(5) 0.01164(11) Uani 1 1 d .
Si2A Si 0.13060(8) 0.73538(6) 0.19123(6) 0.01210(13) Uani 1 1 d .
O1A O 0.04977(17) 0.62049(12) -0.21659(12) 0.0128(3) Uani 1 1 d .
O2A O 0.3734(2) 0.74499(14) -0.10037(14) 0.0121(3) Uani 1 1 d .
O3A O 0.1144(2) 0.74429(16) 0.05868(14) 0.0115(3) Uani 1 1 d .
O4A O 0.01756(19) 0.83422(13) -0.14802(13) 0.0162(3) Uani 1 1 d .
H4A H 0.0159 0.7690 -0.1772 0.024 Uiso 1 1 calc R
O5A O 0.1058(3) 1.06050(16) -0.04053(16) 0.0265(5) Uani 1 1 d .
H5A H 0.0265 1.0401 -0.1001 0.040 Uiso 1 1 calc R
N1A N 0.1741(2) 0.50933(14) -0.09922(15) 0.0114(3) Uani 1 1 d .
H1A H 0.1131 0.4474 -0.1363 0.014 Uiso 1 1 calc R
C1A C 0.3654(3) 0.4414(2) 0.0590(2) 0.0122(5) Uani 1 1 d .
C2A C 0.5042(3) 0.4744(2) 0.1541(2) 0.0150(5) Uani 1 1 d .
H2A H 0.5500 0.4216 0.1950 0.018 Uiso 1 1 calc R
C3A C 0.5757(3) 0.5813(2) 0.1897(2) 0.0152(5) Uani 1 1 d .
H3A H 0.6696 0.6009 0.2541 0.018 Uiso 1 1 calc R
C4A C 0.5117(3) 0.66039(19) 0.13200(18) 0.0128(4) Uani 1 1 d .
H4A1 H 0.5596 0.7343 0.1570 0.015 Uiso 1 1 calc R
C5A C 0.3762(2) 0.62904(17) 0.03684(17) 0.0104(4) Uani 1 1 d .
C6A C 0.3063(3) 0.52026(19) 0.00087(18) 0.0113(4) Uani 1 1 d .
C7A C 0.1531(2) 0.60618(17) -0.13093(16) 0.0105(4) Uani 1 1 d .
C8A C 0.2858(2) 0.69548(17) -0.04467(16) 0.0097(4) Uani 1 1 d .
C9A C 0.2250(2) 0.78879(17) 0.01658(17) 0.0105(4) Uani 1 1 d .
H9A H 0.3157 0.8286 0.0846 0.013 Uiso 1 1 calc R
C10A C 0.1630(3) 0.8729(2) -0.05616(19) 0.0127(5) Uani 1 1 d .
H10A H 0.2421 0.8960 -0.0889 0.015 Uiso 1 1 calc R
C11A C 0.1379(3) 0.97269(18) 0.01694(18) 0.0161(4) Uani 1 1 d .
H11A H 0.0501 0.9524 0.0414 0.019 Uiso 1 1 calc R
H11B H 0.2322 0.9971 0.0864 0.019 Uiso 1 1 calc R
C12A C 0.5938(3) 0.5938(2) -0.1142(2) 0.0157(5) Uani 1 1 d .
H12A H 0.6591 0.6269 -0.0340 0.019 Uiso 1 1 calc R
H12B H 0.5222 0.5311 -0.1133 0.019 Uiso 1 1 calc R
C13A C 0.6993(3) 0.5523(2) -0.1785(2) 0.0226(5) Uani 1 1 d .
H13A H 0.6359 0.5223 -0.2588 0.034 Uiso 1 1 calc R
H13B H 0.7524 0.4955 -0.1439 0.034 Uiso 1 1 calc R
H13C H 0.7767 0.6129 -0.1737 0.034 Uiso 1 1 calc R
C14A C 0.6023(3) 0.82345(19) -0.17294(19) 0.0160(4) Uani 1 1 d .
H14A H 0.6624 0.8061 -0.2234 0.019 Uiso 1 1 calc R
H14B H 0.5355 0.8776 -0.2023 0.019 Uiso 1 1 calc R
C15A C 0.7157(3) 0.8740(2) -0.0520(2) 0.0252(5) Uani 1 1 d .
H15A H 0.6574 0.8878 -0.0006 0.038 Uiso 1 1 calc R
H15B H 0.7732 0.9428 -0.0526 0.038 Uiso 1 1 calc R
H15C H 0.7891 0.8237 -0.0252 0.038 Uiso 1 1 calc R
C16A C 0.3402(3) 0.6373(2) -0.32878(19) 0.0195(5) Uani 1 1 d .
H16A H 0.4005 0.6025 -0.3726 0.023 Uiso 1 1 calc R
H16B H 0.2625 0.5796 -0.3262 0.023 Uiso 1 1 calc R
C17A C 0.2527(5) 0.7213(3) -0.3932(3) 0.0348(8) Uani 1 1 d .
H17A H 0.1915 0.7556 -0.3511 0.052 Uiso 1 1 calc R
H17B H 0.1832 0.6840 -0.4699 0.052 Uiso 1 1 calc R
H17C H 0.3284 0.7772 -0.3992 0.052 Uiso 1 1 calc R
C18A C 0.1285(3) 0.5904(2) 0.2054(2) 0.0168(5) Uani 1 1 d .
H18A H 0.2231 0.5656 0.1956 0.020 Uiso 1 1 calc R
H18B H 0.1348 0.5865 0.2839 0.020 Uiso 1 1 calc R
C19A C -0.0138(4) 0.5110(2) 0.1212(2) 0.0265(6) Uani 1 1 d .
H19A H -0.1079 0.5309 0.1339 0.040 Uiso 1 1 calc R
H19B H -0.0015 0.4368 0.1330 0.040 Uiso 1 1 calc R
H19C H -0.0228 0.5146 0.0428 0.040 Uiso 1 1 calc R
C20A C -0.0426(3) 0.7871(2) 0.2147(2) 0.0164(5) Uani 1 1 d .
H20A H -0.0429 0.8628 0.2026 0.020 Uiso 1 1 calc R
H20B H -0.1380 0.7424 0.1567 0.020 Uiso 1 1 calc R
C21A C -0.0486(3) 0.7855(3) 0.3332(2) 0.0224(6) Uani 1 1 d .
H21A H -0.0488 0.7108 0.3462 0.034 Uiso 1 1 calc R
H21B H -0.1435 0.8120 0.3382 0.034 Uiso 1 1 calc R
H21C H 0.0427 0.8326 0.3913 0.034 Uiso 1 1 calc R
C22A C 0.3137(3) 0.8159(2) 0.3029(2) 0.0170(5) Uani 1 1 d .
H22A H 0.3299 0.7893 0.3745 0.020 Uiso 1 1 calc R
H22B H 0.4020 0.8000 0.2783 0.020 Uiso 1 1 calc R
C23A C 0.3200(4) 0.9388(3) 0.3294(2) 0.0224(6) Uani 1 1 d .
H23A H 0.3173 0.9681 0.2620 0.034 Uiso 1 1 calc R
H23B H 0.4164 0.9713 0.3932 0.034 Uiso 1 1 calc R
H23C H 0.2304 0.9564 0.3502 0.034 Uiso 1 1 calc R
I1B I 0.706315(12) 0.664173(9) 0.545843(9) 0.01375(3) Uani 1 1 d .
Si1B Si 0.83829(8) 0.20860(6) 0.34973(5) 0.01218(13) Uani 1 1 d .
Si2B Si 0.51277(7) 0.17557(5) 0.73731(5) 0.01296(11) Uani 1 1 d .
O1B O 0.99288(18) 0.32165(13) 0.72276(13) 0.0142(3) Uani 1 1 d .
O2B O 0.8359(2) 0.19685(15) 0.47807(14) 0.0133(4) Uani 1 1 d .
O3B O 0.6457(2) 0.21096(14) 0.68315(14) 0.0132(3) Uani 1 1 d .
O4B O 0.9087(2) 0.11296(14) 0.76207(14) 0.0198(3) Uani 1 1 d .
H4B H 0.9550 0.1765 0.7738 0.030 Uiso 1 1 calc R
O5B O 0.8491(2) -0.11160(15) 0.64114(15) 0.0183(4) Uani 1 1 d .
H5B H 0.9164 -0.0951 0.7073 0.027 Uiso 1 1 calc R
N1B N 0.8366(2) 0.43281(14) 0.62412(15) 0.0110(3) Uani 1 1 d .
H1B H 0.8933 0.4962 0.6612 0.013 Uiso 1 1 calc R
C1B C 0.6083(3) 0.4998(2) 0.4914(2) 0.0123(5) Uani 1 1 d .
C2B C 0.4611(3) 0.4661(2) 0.4063(2) 0.0156(5) Uani 1 1 d .
H2B H 0.4009 0.5190 0.3757 0.019 Uiso 1 1 calc R
C3B C 0.4016(3) 0.3555(2) 0.3661(2) 0.0151(5) Uani 1 1 d .
H3B H 0.3006 0.3341 0.3094 0.018 Uiso 1 1 calc R
C4B C 0.4893(3) 0.27541(19) 0.40844(19) 0.0130(4) Uani 1 1 d .
H4B1 H 0.4495 0.2002 0.3800 0.016 Uiso 1 1 calc R
C5B C 0.6348(3) 0.30872(17) 0.49246(17) 0.0108(4) Uani 1 1 d .
C6B C 0.6911(3) 0.41973(18) 0.53592(18) 0.0102(4) Uani 1 1 d .
C7B C 0.8786(2) 0.33518(17) 0.64487(16) 0.0102(4) Uani 1 1 d .
C8B C 0.7586(2) 0.24364(17) 0.54965(16) 0.0101(4) Uani 1 1 d .
C9B C 0.6971(2) 0.15445(16) 0.59985(17) 0.0106(4) Uani 1 1 d .
H9B H 0.6041 0.1090 0.5379 0.013 Uiso 1 1 calc R
C10B C 0.8170(3) 0.0782(2) 0.6442(2) 0.0112(4) Uani 1 1 d .
H10B H 0.8884 0.0765 0.5999 0.013 Uiso 1 1 calc R
C11B C 0.7406(3) -0.03662(18) 0.6287(2) 0.0177(4) Uani 1 1 d .
H11C H 0.6899 -0.0393 0.6857 0.021 Uiso 1 1 calc R
H11D H 0.6589 -0.0583 0.5518 0.021 Uiso 1 1 calc R
C12B C 0.8484(3) 0.3523(2) 0.3282(2) 0.0196(5) Uani 1 1 d .
H12C H 0.8373 0.3512 0.2478 0.023 Uiso 1 1 calc R
H12D H 0.7586 0.3828 0.3406 0.023 Uiso 1 1 calc R
C13B C 0.9979(4) 0.4292(2) 0.4059(3) 0.0271(6) Uani 1 1 d .
H13D H 1.0103 0.4318 0.4860 0.041 Uiso 1 1 calc R
H13E H 0.9912 0.5024 0.3896 0.041 Uiso 1 1 calc R
H13F H 1.0877 0.4024 0.3916 0.041 Uiso 1 1 calc R
C14B C 0.6647(3) 0.1214(3) 0.2349(2) 0.0244(6) Uani 1 1 d .
H14C H 0.5691 0.1488 0.2398 0.029 Uiso 1 1 calc R
H14D H 0.6696 0.1277 0.1595 0.029 Uiso 1 1 calc R
C15B C 0.6543(4) -0.0004(3) 0.2438(3) 0.0337(8) Uani 1 1 d .
H15D H 0.7477 -0.0284 0.2375 0.051 Uiso 1 1 calc R
H15E H 0.5620 -0.0422 0.1819 0.051 Uiso 1 1 calc R
H15F H 0.6469 -0.0074 0.3175 0.051 Uiso 1 1 calc R
C16B C 1.0178(3) 0.1513(3) 0.3465(2) 0.0174(5) Uani 1 1 d .
H16C H 1.1099 0.1978 0.4064 0.021 Uiso 1 1 calc R
H16D H 1.0131 0.0776 0.3642 0.021 Uiso 1 1 calc R
C17B C 1.0374(3) 0.1439(3) 0.2296(2) 0.0219(6) Uani 1 1 d .
H17D H 0.9525 0.0916 0.1713 0.033 Uiso 1 1 calc R
H17E H 1.1372 0.1198 0.2342 0.033 Uiso 1 1 calc R
H17F H 1.0349 0.2157 0.2091 0.033 Uiso 1 1 calc R
C18B C 0.4160(3) 0.29709(19) 0.75567(19) 0.0185(5) Uani 1 1 d .
H18C H 0.3502 0.2843 0.8011 0.022 Uiso 1 1 calc R
H18D H 0.4972 0.3601 0.8005 0.022 Uiso 1 1 calc R
C19B C 0.3157(4) 0.3273(3) 0.6461(2) 0.0278(6) Uani 1 1 d .
H19D H 0.3781 0.3374 0.5985 0.042 Uiso 1 1 calc R
H19E H 0.2761 0.3951 0.6645 0.042 Uiso 1 1 calc R
H19F H 0.2281 0.2689 0.6044 0.042 Uiso 1 1 calc R
C20B C 0.6150(3) 0.1454(2) 0.8797(2) 0.0244(5) Uani 1 1 d .
H20C H 0.5371 0.1234 0.9128 0.029 Uiso 1 1 calc R
H20D H 0.6720 0.0833 0.8705 0.029 Uiso 1 1 calc R
C21B C 0.7303(4) 0.2432(3) 0.9625(3) 0.0338(8) Uani 1 1 d .
H21D H 0.8057 0.2668 0.9290 0.051 Uiso 1 1 calc R
H21E H 0.7853 0.2220 1.0348 0.051 Uiso 1 1 calc R
H21F H 0.6735 0.3031 0.9766 0.051 Uiso 1 1 calc R
C22B C 0.3668(3) 0.0584(2) 0.6378(2) 0.0195(4) Uani 1 1 d .
H22C H 0.3247 0.0762 0.5612 0.023 Uiso 1 1 calc R
H22D H 0.4194 -0.0064 0.6309 0.023 Uiso 1 1 calc R
C23B C 0.2317(4) 0.0312(3) 0.6785(3) 0.0382(7) Uani 1 1 d .
H23D H 0.2713 0.0054 0.7502 0.057 Uiso 1 1 calc R
H23E H 0.1538 -0.0258 0.6204 0.057 Uiso 1 1 calc R
H23F H 0.1840 0.0966 0.6909 0.057 Uiso 1 1 calc R

loop_
_atom_site_aniso_label
_atom_site_aniso_U_11
_atom_site_aniso_U_22
_atom_site_aniso_U_33
_atom_site_aniso_U_23
_atom_site_aniso_U_13
_atom_site_aniso_U_12
I1A 0.01966(8) 0.00983(7) 0.01366(6) 0.00452(5) 0.00574(5) 0.00315(6)
Si1A 0.0138(3) 0.0111(3) 0.0113(2) 0.0027(2) 0.0061(2) 0.0017(2)
Si2A 0.0124(3) 0.0146(3) 0.0103(3) 0.0042(2) 0.0044(2) 0.0028(2)
O1A 0.0121(7) 0.0118(7) 0.0115(6) 0.0024(5) 0.0004(5) 0.0015(6)
O2A 0.0140(8) 0.0106(7) 0.0135(7) 0.0036(6) 0.0070(6) 0.0004(6)
O3A 0.0112(8) 0.0141(9) 0.0100(7) 0.0030(6) 0.0048(6) 0.0007(6)
O4A 0.0199(8) 0.0116(7) 0.0123(7) 0.0008(6) -0.0001(6) 0.0050(6)
O5A 0.0343(11) 0.0096(8) 0.0217(9) 0.0024(7) -0.0073(8) 0.0039(7)
N1A 0.0123(8) 0.0083(8) 0.0115(7) 0.0024(6) 0.0019(7) -0.0003(6)
C1A 0.0137(11) 0.0119(12) 0.0128(10) 0.0044(8) 0.0061(9) 0.0022(9)
C2A 0.0152(13) 0.0172(14) 0.0141(11) 0.0073(10) 0.0042(10) 0.0076(10)
C3A 0.0131(11) 0.0200(13) 0.0114(10) 0.0054(9) 0.0015(9) 0.0039(10)
C4A 0.0116(10) 0.0135(10) 0.0111(9) 0.0007(7) 0.0027(8) -0.0001(8)
C5A 0.0110(9) 0.0111(9) 0.0096(8) 0.0031(7) 0.0038(7) 0.0023(7)
C6A 0.0101(10) 0.0129(10) 0.0109(9) 0.0038(8) 0.0031(7) 0.0015(8)
C7A 0.0108(9) 0.0103(9) 0.0111(8) 0.0021(7) 0.0049(7) 0.0018(7)
C8A 0.0098(9) 0.0095(9) 0.0097(8) 0.0030(7) 0.0035(7) -0.0002(7)
C9A 0.0098(9) 0.0108(9) 0.0105(8) 0.0031(7) 0.0032(7) -0.0010(7)
C10A 0.0127(10) 0.0133(11) 0.0106(9) 0.0036(8) 0.0021(8) 0.0005(8)
C11A 0.0199(11) 0.0110(9) 0.0158(9) 0.0025(8) 0.0038(8) 0.0049(8)
C12A 0.0188(12) 0.0145(11) 0.0177(10) 0.0038(8) 0.0110(9) 0.0034(9)
C13A 0.0253(13) 0.0273(13) 0.0241(11) 0.0115(10) 0.0149(10) 0.0128(10)
C14A 0.0161(10) 0.0154(10) 0.0191(10) 0.0066(8) 0.0082(8) 0.0021(8)
C15A 0.0218(12) 0.0230(13) 0.0259(12) 0.0057(10) 0.0035(10) -0.0043(10)
C16A 0.0223(12) 0.0210(11) 0.0140(9) 0.0010(8) 0.0067(8) 0.0009(9)
C17A 0.0415(19) 0.0324(17) 0.0205(13) 0.0096(12) -0.0034(12) 0.0046(14)
C18A 0.0218(12) 0.0177(12) 0.0151(10) 0.0079(9) 0.0088(9) 0.0060(9)
C19A 0.0305(15) 0.0203(13) 0.0297(14) 0.0070(11) 0.0124(12) -0.0015(11)
C20A 0.0181(13) 0.0197(14) 0.0141(10) 0.0054(10) 0.0077(10) 0.0059(10)
C21A 0.0222(13) 0.0319(15) 0.0192(11) 0.0086(10) 0.0126(10) 0.0087(11)
C22A 0.0157(11) 0.0210(12) 0.0129(10) 0.0032(9) 0.0033(9) 0.0043(9)
C23A 0.0213(14) 0.0262(16) 0.0147(11) -0.0005(10) 0.0028(10) 0.0012(11)
I1B 0.01969(8) 0.00872(7) 0.01321(6) 0.00364(5) 0.00522(5) 0.00416(5)
Si1B 0.0129(3) 0.0140(3) 0.0102(3) 0.0019(2) 0.0048(2) 0.0032(2)
Si2B 0.0149(3) 0.0134(3) 0.0120(2) 0.0033(2) 0.0063(2) 0.0015(2)
O1B 0.0138(7) 0.0112(7) 0.0146(7) 0.0029(5) 0.0011(6) 0.0019(6)
O2B 0.0171(9) 0.0122(8) 0.0131(7) 0.0026(6) 0.0081(6) 0.0047(7)
O3B 0.0158(8) 0.0122(8) 0.0140(7) 0.0024(6) 0.0083(6) 0.0021(7)
O4B 0.0222(9) 0.0142(8) 0.0150(7) 0.0037(6) -0.0035(6) 0.0012(7)
O5B 0.0236(9) 0.0103(8) 0.0180(8) 0.0028(7) 0.0028(7) 0.0063(7)
N1B 0.0107(8) 0.0082(8) 0.0120(7) 0.0016(6) 0.0018(6) 0.0004(6)
C1B 0.0162(12) 0.0106(11) 0.0113(10) 0.0027(8) 0.0061(9) 0.0036(9)
C2B 0.0153(13) 0.0192(15) 0.0125(10) 0.0058(10) 0.0035(10) 0.0053(11)
C3B 0.0127(11) 0.0192(13) 0.0116(10) 0.0030(9) 0.0022(9) 0.0019(9)
C4B 0.0133(11) 0.0128(10) 0.0124(9) 0.0020(7) 0.0043(8) 0.0015(8)
C5B 0.0140(10) 0.0094(9) 0.0101(8) 0.0025(7) 0.0057(8) 0.0019(8)
C6B 0.0099(10) 0.0107(10) 0.0095(8) 0.0016(7) 0.0034(7) 0.0006(8)
C7B 0.0101(9) 0.0103(9) 0.0114(8) 0.0026(7) 0.0053(7) 0.0005(7)
C8B 0.0120(9) 0.0086(9) 0.0096(8) 0.0009(7) 0.0039(7) 0.0018(7)
C9B 0.0111(9) 0.0090(9) 0.0109(8) 0.0015(7) 0.0036(7) -0.0004(7)
C10B 0.0125(10) 0.0079(10) 0.0133(9) 0.0042(8) 0.0034(8) 0.0034(8)
C11B 0.0169(11) 0.0110(10) 0.0227(10) 0.0061(8) 0.0026(9) 0.0031(8)
C12B 0.0241(13) 0.0216(13) 0.0181(11) 0.0091(9) 0.0108(10) 0.0073(10)
C13B 0.0335(15) 0.0195(13) 0.0334(15) 0.0064(11) 0.0192(12) -0.0011(11)
C14B 0.0148(12) 0.0356(16) 0.0173(11) -0.0058(10) 0.0042(9) 0.0014(11)
C15B 0.0300(17) 0.0233(17) 0.0408(17) -0.0108(13) 0.0147(14) -0.0084(13)
C16B 0.0161(12) 0.0215(14) 0.0168(11) 0.0044(10) 0.0074(10) 0.0079(10)
C17B 0.0203(13) 0.0294(15) 0.0191(11) 0.0015(10) 0.0118(10) 0.0067(11)
C18B 0.0233(12) 0.0170(11) 0.0180(10) 0.0017(8) 0.0112(9) 0.0051(9)
C19B 0.0347(16) 0.0264(15) 0.0299(14) 0.0113(11) 0.0162(12) 0.0155(13)
C20B 0.0298(13) 0.0288(13) 0.0185(11) 0.0119(10) 0.0097(10) 0.0057(11)
C21B 0.0370(18) 0.0393(19) 0.0179(12) 0.0064(12) 0.0018(12) -0.0001(14)
C22B 0.0171(11) 0.0167(11) 0.0251(11) 0.0012(9) 0.0102(9) 0.0001(9)
C23B 0.0263(14) 0.0307(15) 0.060(2) -0.0029(14) 0.0261(14) -0.0071(12)

loop_
_atom_type_symbol
_atom_type_description
_atom_type_scat_dispersion_real
_atom_type_scat_dispersion_imag
_atom_type_scat_source
C C 0.0033 0.0016 'International Tables Vol C Tables 4.2.6.8 and 6.1.1.4'
H H 0.0000 0.0000 'International Tables Vol C Tables 4.2.6.8 and 6.1.1.4'
N N 0.0061 0.0033 'International Tables Vol C Tables 4.2.6.8 and 6.1.1.4'
O O 0.0106 0.0060 'International Tables Vol C Tables 4.2.6.8 and 6.1.1.4'
Si Si 0.0817 0.0704 'International Tables Vol C Tables 4.2.6.8 and 6.1.1.4'
I I -0.4742 1.8119 'International Tables Vol C Tables 4.2.6.8 and 6.1.1.4'

loop_
_geom_angle_atom_site_label_1
_geom_angle_atom_site_label_2
_geom_angle_atom_site_label_3
_geom_angle
O2A Si1A C14A 101.58(10)
O2A Si1A C16A 109.45(10)
C14A Si1A C16A 111.68(11)
O2A Si1A C12A 110.55(9)
C14A Si1A C12A 111.72(11)
C16A Si1A C12A 111.43(11)
O3A Si2A C18A 109.53(11)
O3A Si2A C20A 106.56(11)
C18A Si2A C20A 109.71(13)
O3A Si2A C22A 113.54(11)
C18A Si2A C22A 107.82(13)
C20A Si2A C22A 109.66(13)
C8A O2A Si1A 133.37(15)
C9A O3A Si2A 130.26(15)
C10A O4A H4A 109.5
C11A O5A H5A 109.5
C7A N1A C6A 111.42(17)
C7A N1A H1A 124.3
C6A N1A H1A 124.3
C6A C1A C2A 116.8(2)
C6A C1A I1A 122.74(18)
C2A C1A I1A 120.5(2)
C3A C2A C1A 121.9(3)
C3A C2A H2A 119.0
C1A C2A H2A 119.0
C2A C3A C4A 120.5(2)
C2A C3A H3A 119.8
C4A C3A H3A 119.8
C3A C4A C5A 118.5(2)
C3A C4A H4A1 120.8
C5A C4A H4A1 120.8
C4A C5A C6A 120.4(2)
C4A C5A C8A 129.98(19)
C6A C5A C8A 109.55(17)
C1A C6A C5A 121.9(2)
C1A C6A N1A 128.8(2)
C5A C6A N1A 109.30(19)
O1A C7A N1A 125.56(19)
O1A C7A C8A 125.61(19)
N1A C7A C8A 108.76(17)
O2A C8A C5A 113.56(17)
O2A C8A C9A 106.24(16)
C5A C8A C9A 112.03(16)
O2A C8A C7A 111.03(16)
C5A C8A C7A 100.97(16)
C9A C8A C7A 113.18(17)
O3A C9A C10A 112.40(18)
O3A C9A C8A 109.71(17)
C10A C9A C8A 113.95(17)
O3A C9A H9A 106.8
C10A C9A H9A 106.8
C8A C9A H9A 106.8
O4A C10A C11A 106.4(2)
O4A C10A C9A 114.43(19)
C11A C10A C9A 110.54(18)
O4A C10A H10A 108.5
C11A C10A H10A 108.5
C9A C10A H10A 108.5
O5A C11A C10A 113.16(19)
O5A C11A H11A 108.9
C10A C11A H11A 108.9
O5A C11A H11B 108.9
C10A C11A H11B 108.9
H11A C11A H11B 107.8
C13A C12A Si1A 113.04(16)
C13A C12A H12A 109.0
Si1A C12A H12A 109.0
C13A C12A H12B 109.0
Si1A C12A H12B 109.0
H12A C12A H12B 107.8
C12A C13A H13A 109.5
C12A C13A H13B 109.5
H13A C13A H13B 109.5
C12A C13A H13C 109.5
H13A C13A H13C 109.5
H13B C13A H13C 109.5
C15A C14A Si1A 113.06(16)
C15A C14A H14A 109.0
Si1A C14A H14A 109.0
C15A C14A H14B 109.0
Si1A C14A H14B 109.0
H14A C14A H14B 107.8
C14A C15A H15A 109.5
C14A C15A H15B 109.5
H15A C15A H15B 109.5
C14A C15A H15C 109.5
H15A C15A H15C 109.5
H15B C15A H15C 109.5
C17A C16A Si1A 114.26(19)
C17A C16A H16A 108.7
Si1A C16A H16A 108.7
C17A C16A H16B 108.7
Si1A C16A H16B 108.7
H16A C16A H16B 107.6
C16A C17A H17A 109.5
C16A C17A H17B 109.5
H17A C17A H17B 109.5
C16A C17A H17C 109.5
H17A C17A H17C 109.5
H17B C17A H17C 109.5
C19A C18A Si2A 115.7(2)
C19A C18A H18A 108.3
Si2A C18A H18A 108.3
C19A C18A H18B 108.3
Si2A C18A H18B 108.3
H18A C18A H18B 107.4
C18A C19A H19A 109.5
C18A C19A H19B 109.5
H19A C19A H19B 109.5
C18A C19A H19C 109.5
H19A C19A H19C 109.5
H19B C19A H19C 109.5
C21A C20A Si2A 114.4(2)
C21A C20A H20A 108.7
Si2A C20A H20A 108.7
C21A C20A H20B 108.7
Si2A C20A H20B 108.7
H20A C20A H20B 107.6
C20A C21A H21A 109.5
C20A C21A H21B 109.5
H21A C21A H21B 109.5
C20A C21A H21C 109.5
H21A C21A H21C 109.5
H21B C21A H21C 109.5
C23A C22A Si2A 116.85(19)
C23A C22A H22A 108.1
Si2A C22A H22A 108.1
C23A C22A H22B 108.1
Si2A C22A H22B 108.1
H22A C22A H22B 107.3
C22A C23A H23A 109.5
C22A C23A H23B 109.5
H23A C23A H23B 109.5
C22A C23A H23C 109.5
H23A C23A H23C 109.5
H23B C23A H23C 109.5
O2B Si1B C16B 102.89(11)
O2B Si1B C12B 113.65(11)
C16B Si1B C12B 110.86(14)
O2B Si1B C14B 110.13(12)
C16B Si1B C14B 108.92(13)
C12B Si1B C14B 110.11(14)
O3B Si2B C18B 105.93(10)
O3B Si2B C20B 108.08(11)
C18B Si2B C20B 108.96(12)
O3B Si2B C22B 110.83(10)
C18B Si2B C22B 110.00(11)
C20B Si2B C22B 112.79(12)
C8B O2B Si1B 134.76(16)
C9B O3B Si2B 132.74(15)
C10B O4B H4B 109.5
C11B O5B H5B 109.5
C7B N1B C6B 111.44(17)
C7B N1B H1B 124.3
C6B N1B H1B 124.3
C6B C1B C2B 117.8(2)
C6B C1B I1B 120.63(18)
C2B C1B I1B 121.5(2)
C3B C2B C1B 120.7(3)
C3B C2B H2B 119.7
C1B C2B H2B 119.7
C2B C3B C4B 120.8(2)
C2B C3B H3B 119.6
C4B C3B H3B 119.6
C5B C4B C3B 118.5(2)
C5B C4B H4B1 120.8
C3B C4B H4B1 120.8
C4B C5B C6B 120.4(2)
C4B C5B C8B 130.89(19)
C6B C5B C8B 108.66(18)
C1B C6B C5B 121.6(2)
C1B C6B N1B 128.6(2)
C5B C6B N1B 109.80(19)
O1B C7B N1B 125.86(19)
O1B C7B C8B 126.19(19)
N1B C7B C8B 107.92(17)
O2B C8B C5B 113.69(17)
O2B C8B C9B 109.23(17)
C5B C8B C9B 113.16(17)
O2B C8B C7B 107.43(17)
C5B C8B C7B 101.08(16)
C9B C8B C7B 111.93(16)
O3B C9B C8B 104.93(16)
O3B C9B C10B 114.79(17)
C8B C9B C10B 113.30(18)
O3B C9B H9B 107.8
C8B C9B H9B 107.8
C10B C9B H9B 107.8
O4B C10B C11B 106.75(19)
O4B C10B C9B 113.08(19)
C11B C10B C9B 112.22(19)
O4B C10B H10B 108.2
C11B C10B H10B 108.2
C9B C10B H10B 108.2
O5B C11B C10B 112.0(2)
O5B C11B H11C 109.2
C10B C11B H11C 109.2
O5B C11B H11D 109.2
C10B C11B H11D 109.2
H11C C11B H11D 107.9
C13B C12B Si1B 115.6(2)
C13B C12B H12C 108.4
Si1B C12B H12C 108.4
C13B C12B H12D 108.4
Si1B C12B H12D 108.4
H12C C12B H12D 107.4
C12B C13B H13D 109.5
C12B C13B H13E 109.5
H13D C13B H13E 109.5
C12B C13B H13F 109.5
H13D C13B H13F 109.5
H13E C13B H13F 109.5
C15B C14B Si1B 112.8(2)
C15B C14B H14C 109.0
Si1B C14B H14C 109.0
C15B C14B H14D 109.0
Si1B C14B H14D 109.0
H14C C14B H14D 107.8
C14B C15B H15D 109.5
C14B C15B H15E 109.5
H15D C15B H15E 109.5
C14B C15B H15F 109.5
H15D C15B H15F 109.5
H15E C15B H15F 109.5
C17B C16B Si1B 112.51(19)
C17B C16B H16C 109.1
Si1B C16B H16C 109.1
C17B C16B H16D 109.1
Si1B C16B H16D 109.1
H16C C16B H16D 107.8
C16B C17B H17D 109.5
C16B C17B H17E 109.5
H17D C17B H17E 109.5
C16B C17B H17F 109.5
H17D C17B H17F 109.5
H17E C17B H17F 109.5
C19B C18B Si2B 115.61(17)
C19B C18B H18C 108.4
Si2B C18B H18C 108.4
C19B C18B H18D 108.4
Si2B C18B H18D 108.4
H18C C18B H18D 107.4
C18B C19B H19D 109.5
C18B C19B H19E 109.5
H19D C19B H19E 109.5
C18B C19B H19F 109.5
H19D C19B H19F 109.5
H19E C19B H19F 109.5
C21B C20B Si2B 112.6(2)
C21B C20B H20C 109.1
Si2B C20B H20C 109.1
C21B C20B H20D 109.1
Si2B C20B H20D 109.1
H20C C20B H20D 107.8
C20B C21B H21D 109.5
C20B C21B H21E 109.5
H21D C21B H21E 109.5
C20B C21B H21F 109.5
H21D C21B H21F 109.5
H21E C21B H21F 109.5
C23B C22B Si2B 112.49(18)
C23B C22B H22C 109.1
Si2B C22B H22C 109.1
C23B C22B H22D 109.1
Si2B C22B H22D 109.1
H22C C22B H22D 107.8
C22B C23B H23D 109.5
C22B C23B H23E 109.5
H23D C23B H23E 109.5
C22B C23B H23F 109.5
H23D C23B H23F 109.5
H23E C23B H23F 109.5

loop_
_geom_bond_atom_site_label_1
_geom_bond_atom_site_label_2
_geom_bond_distance
I1A C1A 2.095(3)
Si1A O2A 1.6755(17)
Si1A C14A 1.868(2)
Si1A C16A 1.871(2)
Si1A C12A 1.881(3)
Si2A O3A 1.6632(18)
Si2A C18A 1.861(3)
Si2A C20A 1.870(3)
Si2A C22A 1.877(3)
O1A C7A 1.232(2)
O2A C8A 1.411(3)
O3A C9A 1.419(3)
O4A C10A 1.432(3)
O4A H4A 0.8400
O5A C11A 1.419(3)
O5A H5A 0.8400
N1A C7A 1.354(3)
N1A C6A 1.412(3)
N1A H1A 0.8800
C1A C6A 1.374(3)
C1A C2A 1.406(4)
C2A C3A 1.380(4)
C2A H2A 0.9500
C3A C4A 1.386(4)
C3A H3A 0.9500
C4A C5A 1.388(3)
C4A H4A1 0.9500
C5A C6A 1.396(3)
C5A C8A 1.511(3)
C7A C8A 1.558(3)
C8A C9A 1.550(3)
C9A C10A 1.539(3)
C9A H9A 1.0000
C10A C11A 1.518(3)
C10A H10A 1.0000
C11A H11A 0.9900
C11A H11B 0.9900
C12A C13A 1.539(3)
C12A H12A 0.9900
C12A H12B 0.9900
C13A H13A 0.9800
C13A H13B 0.9800
C13A H13C 0.9800
C14A C15A 1.532(3)
C14A H14A 0.9900
C14A H14B 0.9900
C15A H15A 0.9800
C15A H15B 0.9800
C15A H15C 0.9800
C16A C17A 1.555(4)
C16A H16A 0.9900
C16A H16B 0.9900
C17A H17A 0.9800
C17A H17B 0.9800
C17A H17C 0.9800
C18A C19A 1.534(4)
C18A H18A 0.9900
C18A H18B 0.9900
C19A H19A 0.9800
C19A H19B 0.9800
C19A H19C 0.9800
C20A C21A 1.528(4)
C20A H20A 0.9900
C20A H20B 0.9900
C21A H21A 0.9800
C21A H21B 0.9800
C21A H21C 0.9800
C22A C23A 1.520(4)
C22A H22A 0.9900
C22A H22B 0.9900
C23A H23A 0.9800
C23A H23B 0.9800
C23A H23C 0.9800
I1B C1B 2.092(3)
Si1B O2B 1.6685(19)
Si1B C16B 1.871(3)
Si1B C12B 1.872(3)
Si1B C14B 1.873(3)
Si2B O3B 1.6605(18)
Si2B C18B 1.854(2)
Si2B C20B 1.855(2)
Si2B C22B 1.870(2)
O1B C7B 1.225(2)
O2B C8B 1.419(3)
O3B C9B 1.414(3)
O4B C10B 1.421(3)
O4B H4B 0.8400
O5B C11B 1.420(3)
O5B H5B 0.8400
N1B C7B 1.358(3)
N1B C6B 1.405(3)
N1B H1B 0.8800
C1B C6B 1.393(4)
C1B C2B 1.400(4)
C2B C3B 1.397(4)
C2B H2B 0.9500
C3B C4B 1.407(4)
C3B H3B 0.9500
C4B C5B 1.383(3)
C4B H4B1 0.9500
C5B C6B 1.400(3)
C5B C8B 1.514(3)
C7B C8B 1.564(3)
C8B C9B 1.537(3)
C9B C10B 1.548(3)
C9B H9B 1.0000
C10B C11B 1.506(3)
C10B H10B 1.0000
C11B H11C 0.9900
C11B H11D 0.9900
C12B C13B 1.537(4)
C12B H12C 0.9900
C12B H12D 0.9900
C13B H13D 0.9800
C13B H13E 0.9800
C13B H13F 0.9800
C14B C15B 1.553(5)
C14B H14C 0.9900
C14B H14D 0.9900
C15B H15D 0.9800
C15B H15E 0.9800
C15B H15F 0.9800
C16B C17B 1.545(4)
C16B H16C 0.9900
C16B H16D 0.9900
C17B H17D 0.9800
C17B H17E 0.9800
C17B H17F 0.9800
C18B C19B 1.518(4)
C18B H18C 0.9900
C18B H18D 0.9900
C19B H19D 0.9800
C19B H19E 0.9800
C19B H19F 0.9800
C20B C21B 1.536(4)
C20B H20C 0.9900
C20B H20D 0.9900
C21B H21D 0.9800
C21B H21E 0.9800
C21B H21F 0.9800
C22B C23B 1.536(4)
C22B H22C 0.9900
C22B H22D 0.9900
C23B H23D 0.9800
C23B H23E 0.9800
C23B H23F 0.9800

loop_
_geom_hbond_atom_site_label_D
_geom_hbond_atom_site_label_H
_geom_hbond_atom_site_label_A
_geom_hbond_distance_DH
_geom_hbond_distance_HA
_geom_hbond_distance_DA
_geom_hbond_angle_DHA
_geom_hbond_site_symmetry_A
O4A H4A O1A 0.84 1.93 2.761(2) 168.1 .
O5A H5A O4B 0.84 2.12 2.775(2) 134.5 1_464
N1A H1A O1B 0.88 2.09 2.922(2) 156.5 1_454
O4B H4B O1B 0.84 2.08 2.847(2) 152.1 .
O4B H4B I1A 0.84 3.33 3.8284(16) 120.9 1_656
O5B H5B O4A 0.84 2.13 2.833(2) 140.4 1_646
N1B H1B O1A 0.88 2.06 2.920(2) 163.9 1_656
